data_1538684
loop_
_publ_author_name
'Makarov, E.S.'
'Bykov, V.N.'

_publ_section_title
;
 Crystal structure of compounds of uranium with germanium
;
_journal_name_full Kristallografiya
_journal_page_first 183
_journal_page_last 185
_journal_volume 4
_journal_year 1959
_chemical_formula_sum 'Ge3 U5'
_space_group_IT_number 193
_symmetry_space_group_name_Hall '-P 6c 2'
_symmetry_space_group_name_H-M 'P 63/m c m'
_cell_angle_alpha 90
_cell_angle_beta 90
_cell_angle_gamma 120
_cell_formula_units_Z 2
_cell_length_a 8.577
_cell_length_b 8.577
_cell_length_c 5.79
_cell_volume 368.876
_citation_journal_id_ASTM KRISAJ
_cod_data_source_file Makarov_KRISAJ_1959_65.cif
_cod_data_source_block Ge3U5
_cod_original_cell_volume 368.8756
_cod_database_code 1538684

loop_
_symmetry_equiv_pos_as_xyz
x,y,z
x-y,x,z+1/2
-y,x-y,z
-x,-y,z+1/2
-x+y,-x,z
y,-x+y,z+1/2
-y,-x,-z
x-y,-y,-z+1/2
x,x-y,-z
y,x,-z+1/2
-x+y,y,-z
-x,-x+y,-z+1/2
-x,-y,-z
-x+y,-x,-z-1/2
y,-x+y,-z
x,y,-z-1/2
x-y,x,-z
-y,x-y,-z-1/2
y,x,z
-x+y,y,z-1/2
-x,-x+y,z
-y,-x,z-1/2
x-y,-y,z
x,x-y,z-1/2

loop_
_atom_site_label
_atom_site_type_symbol
_atom_site_fract_x
_atom_site_fract_y
_atom_site_fract_z
_atom_site_occupancy
_atom_site_U_iso_or_equiv
U2 U 0.24 0 0.25 1 0.0
U1 U 0.3333 0.6667 0 1 0.0
Ge1 Ge 0.62 0 0.25 1 0.0
